data_4113878
loop_
_publ_author_name
'Amos B. Smith'
'Naoki Kanoh'
'Haruaki Ishiyama'
'Noriaki Minakawa'
'Jon D. Rainier'
'Richard A. Hartz'
'Young Shin Cho'
'Haifeng Cui'
'William H. Moser'

_publ_contact_author_address
;
Department of Chemistry
University of Pennsylvania
3301 Spruce St.
Philadelphia, PA 19104
USA
;
_publ_contact_author_email smithab@sas.upenn.edu
_publ_contact_author_name
;
Dr. Amos B. Smith III
;
_publ_contact_author_phone 1-215-898-4860
_publ_section_title
;
 Tremorgenic Indole Alkaloids. The Total Synthesis of (-)-Penitrem D
;
_journal_name_full 'Journal of the American Chemical Society'
_journal_page_first 8228
_journal_page_last 8237
_journal_paper_doi 10.1021/ja034842k
_journal_volume 125
_journal_year 2003
_chemical_formula_sum 'C26 H42 O5 Si'
_chemical_formula_weight 462.69
_chemical_melting_point 497(2)
_chemical_name_systematic
;
9-hydroxy-3-isopropenyl-8,14-dimethyl-2-(triethyl-silanyloxy)-
2,6,7,8,9,11,12,13,14,17-decahydro-3H,5H-4,16-dioxa-cyclopenta[a]phenanthren-
15-one
;
_space_group_IT_number 20
_symmetry_cell_setting orthorhombic
_symmetry_Int_Tables_number 20
_symmetry_space_group_name_Hall 'C 2c 2'
_symmetry_space_group_name_H-M 'C 2 2 21'
_atom_sites_solution_hydrogens geom
_atom_sites_solution_primary direct
_atom_sites_solution_secondary difmap
_audit_creation_method SHELXL
_cell_angle_alpha 90.00
_cell_angle_beta 90.00
_cell_angle_gamma 90.00
_cell_formula_units_Z 8
_cell_length_a 9.9086(4)
_cell_length_b 12.8372(6)
_cell_length_c 42.2856(12)
_cell_measurement_temperature 210(2)
_cell_volume 5378.7(4)
_computing_structure_refinement 'SHELXL-93 (Sheldrick, 1993)'
_computing_structure_solution 'SIR92 (Altomare, 1993)'
_diffrn_ambient_temperature 210(2)
_diffrn_measurement_device 'image plate area detector'
_diffrn_measurement_device_type 'Rigaku R-AXIS IIc'
_diffrn_measurement_method 'phi oscillations'
_diffrn_radiation_monochromator graphite
_diffrn_radiation_source 'rotating anode'
_diffrn_radiation_type MoK\a
_diffrn_radiation_wavelength 0.71069
_diffrn_reflns_av_R_equivalents 0.0391
_diffrn_reflns_av_sigmaI/netI 0.0314
_diffrn_reflns_limit_h_max 10
_diffrn_reflns_limit_h_min -11
_diffrn_reflns_limit_k_max 15
_diffrn_reflns_limit_k_min -15
_diffrn_reflns_limit_l_max 49
_diffrn_reflns_limit_l_min -49
_diffrn_reflns_number 15744
_diffrn_reflns_theta_max 25.35
_diffrn_reflns_theta_min 2.60
_exptl_absorpt_coefficient_mu 0.119
_exptl_absorpt_correction_type none
_exptl_crystal_density_diffrn 1.143
_exptl_crystal_F_000 2016
_exptl_crystal_preparation 'ethyl acetate'
_exptl_crystal_size_max 0.42
_exptl_crystal_size_mid 0.16
_exptl_crystal_size_min 0.06
_refine_diff_density_max 0.451
_refine_diff_density_min -0.373
_refine_diff_density_rms 0.078
_refine_ls_abs_structure_details 'Flack H D (1983), Acta Cryst. A39, 876-881'
_refine_ls_abs_structure_Flack -0.17(46)
_refine_ls_extinction_coef 0.0026(8)
_refine_ls_extinction_expression Fc^*^=kFc[1+0.001xFc^2^\l^3^/sin(2\q)]^-1/4^
_refine_ls_extinction_method SHELXL
_refine_ls_goodness_of_fit_all 1.070
_refine_ls_goodness_of_fit_obs 1.087
_refine_ls_hydrogen_treatment constr
_refine_ls_matrix_type full
_refine_ls_number_parameters 268
_refine_ls_number_reflns 4815
_refine_ls_number_restraints 20
_refine_ls_restrained_S_all 1.079
_refine_ls_restrained_S_obs 1.097
_refine_ls_R_factor_all 0.1010
_refine_ls_R_factor_obs 0.0930
_refine_ls_shift/esd_max -0.057
_refine_ls_shift/esd_mean 0.006
_refine_ls_structure_factor_coef Fsqd
_refine_ls_weighting_details 'w=1/[\s^2^(Fo^2^)+(0.1594P)^2^+5.8945P] where P=(Fo^2^+2Fc^2^)/3'
_refine_ls_weighting_scheme calc
_refine_ls_wR_factor_all 0.2657
_refine_ls_wR_factor_obs 0.2538
_reflns_number_observed 4257
_reflns_number_total 4815
_reflns_observed_criterion >2sigma(I)
_cod_data_source_file ja034842ksi20030224_044947_1.cif
_cod_data_source_block Cmpd(-)47
_cod_depositor_comments
;
The following automatic conversions were performed:

'_refine_ls_weighting_scheme' value 'calc
w=1/[\s^2^(Fo^2^)+(0.1594P)^2^+5.8945P] where P=(Fo^2^+2Fc^2^)/3' was
changed to 'calc'. New tag '_refine_ls_weighting_details' was
created. The value of the new tag was set to
'w=1/[\s^2^(Fo^2^)+(0.1594P)^2^+5.8945P] where P=(Fo^2^+2Fc^2^)/3'.

Automatic conversion script
Id: cif_fix_values 3143 2015-03-26 13:38:13Z robertas 
;
_cod_original_sg_symbol_H-M 'C 2 2 21 '
_cod_database_code 4113878

loop_
_symmetry_equiv_pos_as_xyz
'x, y, z'
'x, -y, -z'
'-x, -y, z+1/2'
'-x, y, -z+1/2'
'x+1/2, y+1/2, z'
'x+1/2, -y+1/2, -z'
'-x+1/2, -y+1/2, z+1/2'
'-x+1/2, y+1/2, -z+1/2'

loop_
_atom_site_aniso_label
_atom_site_aniso_U_11
_atom_site_aniso_U_22
_atom_site_aniso_U_33
_atom_site_aniso_U_23
_atom_site_aniso_U_13
_atom_site_aniso_U_12
Si1 0.115(2) 0.174(3) 0.0806(13) 0.0094(14) 0.0305(12) 0.004(2)
O1 0.053(2) 0.081(2) 0.081(2) -0.006(2) 0.000(2) -0.028(2)
O2 0.093(3) 0.050(2) 0.078(2) -0.001(2) -0.001(2) -0.023(2)
O3 0.044(2) 0.063(2) 0.069(2) 0.0066(14) -0.0100(14) -0.0026(14)
O4 0.071(2) 0.155(4) 0.057(2) 0.024(2) -0.001(2) 0.010(3)
O5 0.050(2) 0.050(2) 0.056(2) 0.0052(12) -0.0021(13) -0.0141(12)
C1 0.066(3) 0.053(3) 0.063(3) 0.001(2) 0.004(2) -0.019(2)
C2 0.040(2) 0.043(2) 0.060(2) 0.000(2) 0.004(2) -0.005(2)
C3 0.039(2) 0.039(2) 0.055(2) 0.002(2) 0.001(2) -0.0022(15)
C4 0.050(2) 0.045(2) 0.075(3) -0.012(2) -0.004(2) 0.001(2)
C5 0.050(2) 0.045(2) 0.088(3) -0.005(2) -0.003(2) 0.008(2)
C6 0.034(2) 0.058(2) 0.062(2) 0.001(2) -0.005(2) -0.001(2)
C7 0.047(2) 0.071(3) 0.059(2) 0.005(2) -0.008(2) -0.008(2)
C8 0.057(3) 0.080(3) 0.065(3) -0.002(2) -0.009(2) -0.007(2)
C9 0.042(2) 0.056(2) 0.065(3) -0.008(2) -0.005(2) 0.002(2)
C10 0.041(2) 0.050(2) 0.053(2) 0.002(2) 0.000(2) -0.004(2)
C11 0.040(2) 0.043(2) 0.050(2) -0.001(2) 0.000(2) 0.002(2)
C12 0.045(2) 0.047(2) 0.068(3) -0.005(2) -0.008(2) 0.007(2)
C13 0.044(2) 0.059(2) 0.076(3) -0.008(2) -0.011(2) 0.005(2)
C14 0.041(2) 0.064(3) 0.063(3) -0.005(2) -0.001(2) -0.004(2)
C15 0.040(2) 0.088(3) 0.085(3) -0.008(3) -0.001(2) -0.010(2)
C16 0.049(2) 0.062(3) 0.056(2) -0.003(2) -0.003(2) -0.011(2)
C17 0.060(3) 0.053(2) 0.065(3) 0.009(2) -0.005(2) -0.005(2)
C18 0.049(3) 0.100(4) 0.064(3) 0.016(3) -0.012(2) -0.004(3)
C19 0.076(4) 0.135(6) 0.118(5) 0.006(5) -0.034(4) 0.029(4)
C20 0.085(5) 0.165(8) 0.129(6) 0.038(6) -0.063(5) -0.031(5)

loop_
_atom_site_label
_atom_site_type_symbol
_atom_site_fract_x
_atom_site_fract_y
_atom_site_fract_z
_atom_site_U_iso_or_equiv
_atom_site_thermal_displace_type
_atom_site_occupancy
_atom_site_calc_flag
_atom_site_refinement_flags
Si1 Si 0.7471(3) 0.3068(3) 0.19602(5) 0.1233(10) Uani 1 d D
O1 O 0.1908(3) 0.0882(3) 0.04476(9) 0.0715(10) Uani 1 d .
O2 O 0.3652(4) -0.0204(3) 0.04673(9) 0.0738(10) Uani 1 d .
O3 O 0.9228(3) 0.2184(3) 0.10247(8) 0.0585(8) Uani 1 d .
O4 O 0.8307(4) 0.2939(4) 0.16464(9) 0.0945(14) Uani 1 d D
O5 O 0.6204(3) 0.3311(2) 0.03976(7) 0.0519(7) Uani 1 d .
H5 H 0.6700(50) 0.3816(29) 0.04211(7) 0.078 Uiso 1 calc R
C1 C 0.3249(5) 0.0676(4) 0.04672(11) 0.0605(11) Uani 1 d .
C2 C 0.4019(4) 0.1705(3) 0.04635(10) 0.0479(9) Uani 1 d .
C3 C 0.5358(4) 0.1753(3) 0.06586(10) 0.0443(8) Uani 1 d .
C4 C 0.6533(5) 0.1188(3) 0.04943(12) 0.0567(11) Uani 1 d .
H4A H 0.6286(5) 0.0465(3) 0.04607(12) 0.075 Uiso 1 calc R
H4B H 0.6686(5) 0.1502(3) 0.02887(12) 0.075 Uiso 1 calc R
C5 C 0.7834(5) 0.1232(3) 0.06847(14) 0.0609(11) Uani 1 d .
H5A H 0.7741(5) 0.0792(3) 0.08698(14) 0.081 Uiso 1 calc R
H5B H 0.8564(5) 0.0954(3) 0.05573(14) 0.081 Uiso 1 calc R
C6 C 0.8202(4) 0.2325(4) 0.07901(11) 0.0516(10) Uani 1 d .
H6 H 0.8599(4) 0.2694(4) 0.06099(11) 0.069 Uiso 1 calc R
C7 C 0.9601(4) 0.3127(4) 0.11763(11) 0.0588(11) Uani 1 d .
H7 H 0.9815(4) 0.3637(4) 0.10113(11) 0.078 Uiso 1 calc R
C8 C 0.8435(5) 0.3540(5) 0.13617(12) 0.0671(13) Uani 1 d .
H8 H 0.8626(5) 0.4265(5) 0.14194(12) 0.089 Uiso 1 calc R
C9 C 0.7151(4) 0.3511(4) 0.11770(11) 0.0545(10) Uani 1 d .
H9 H 0.6414(4) 0.3892(4) 0.12489(11) 0.072 Uiso 1 calc R
C10 C 0.7029(4) 0.2957(3) 0.09122(10) 0.0478(9) Uani 1 d .
C11 C 0.5788(4) 0.2922(3) 0.07055(9) 0.0443(8) Uani 1 d .
C12 C 0.4629(4) 0.3634(3) 0.08185(12) 0.0533(10) Uani 1 d .
H12A H 0.4931(4) 0.4353(3) 0.08128(12) 0.071 Uiso 1 calc R
H12B H 0.4412(4) 0.3465(3) 0.10362(12) 0.071 Uiso 1 calc R
C13 C 0.3341(4) 0.3525(4) 0.06142(12) 0.0596(11) Uani 1 d .
H13A H 0.2619(4) 0.3949(4) 0.07009(12) 0.079 Uiso 1 calc R
H13B H 0.3517(4) 0.3753(4) 0.03994(12) 0.079 Uiso 1 calc R
C14 C 0.2949(4) 0.2395(4) 0.06179(12) 0.0557(10) Uani 1 d .
H14 H 0.2902(4) 0.2187(4) 0.08406(12) 0.074 Uiso 1 calc R
C15 C 0.1674(5) 0.2006(5) 0.04638(14) 0.0707(13) Uani 1 d .
H15A H 0.0888(5) 0.2167(5) 0.05913(14) 0.094 Uiso 1 calc R
H15B H 0.1559(5) 0.2303(5) 0.02546(14) 0.094 Uiso 1 calc R
C16 C 0.4196(4) 0.1931(4) 0.01084(10) 0.0555(10) Uani 1 d .
H16A H 0.4838(27) 0.1453(18) 0.0020(2) 0.083 Uiso 1 calc R
H16B H 0.4514(34) 0.2631(10) 0.00806(11) 0.083 Uiso 1 calc R
H16C H 0.3344(9) 0.1850(27) 0.0003(2) 0.083 Uiso 1 calc R
C17 C 0.5135(5) 0.1262(4) 0.09850(11) 0.0596(11) Uani 1 d .
H17A H 0.4411(26) 0.1615(20) 0.1091(4) 0.089 Uiso 1 calc R
H17B H 0.5946(13) 0.1322(27) 0.1108(3) 0.089 Uiso 1 calc R
H17C H 0.4909(38) 0.0539(8) 0.09602(12) 0.089 Uiso 1 calc R
C18 C 1.0879(5) 0.2929(5) 0.13647(13) 0.0712(14) Uani 1 d .
C19 C 1.1305(7) 0.1958(7) 0.1427(2) 0.110(2) Uani 1 d .
H19A H 1.2074(7) 0.1855(7) 0.1550(2) 0.146 Uiso 1 calc R
H19B H 1.0831(7) 0.1389(7) 0.1349(2) 0.146 Uiso 1 calc R
C20 C 1.1555(8) 0.3833(8) 0.1477(2) 0.126(3) Uani 1 d .
H20A H 1.1093(48) 0.4097(36) 0.1660(11) 0.189 Uiso 1 calc R
H20B H 1.1562(72) 0.4355(25) 0.1315(7) 0.189 Uiso 1 calc R
H20C H 1.2466(26) 0.3657(16) 0.1533(18) 0.189 Uiso 1 calc R
C21 C 0.8252(17) 0.2283(13) 0.2264(4) 0.211(7) Uiso 1 d D
C22 C 0.7801(39) 0.2545(25) 0.2610(5) 0.208(14) Uiso 0.50 d PD
C22' C 0.8225(45) 0.1095(19) 0.2112(9) 0.267(19) Uiso 0.50 d PD
C23 C 0.5620(15) 0.2850(14) 0.1908(4) 0.219(7) Uiso 1 d D
C24 C 0.5420(32) 0.1658(21) 0.1903(10) 0.229(15) Uiso 0.50 d PD
C25 C 0.7444(25) 0.4528(12) 0.2067(5) 0.173(10) Uiso 0.50 d PD
C26 C 0.8778(38) 0.5017(26) 0.2082(10) 0.257(18) Uiso 0.50 d PD

loop_
_atom_type_symbol
_atom_type_description
_atom_type_scat_dispersion_real
_atom_type_scat_dispersion_imag
_atom_type_scat_source
C C 0.0033 0.0016 'International Tables Vol C Tables 4.2.6.8 and 6.1.1.4'
H H 0.0000 0.0000 'International Tables Vol C Tables 4.2.6.8 and 6.1.1.4'
Si Si 0.0817 0.0704 'International Tables Vol C Tables 4.2.6.8 and 6.1.1.4'
O O 0.0106 0.0060 'International Tables Vol C Tables 4.2.6.8 and 6.1.1.4'

loop_
_geom_angle_atom_site_label_1
_geom_angle_atom_site_label_2
_geom_angle_atom_site_label_3
_geom_angle
O4 Si1 C21 108.4(6)
O4 Si1 C23 113.7(6)
C21 Si1 C23 114.9(8)
O4 Si1 C25 107.9(7)
C21 Si1 C25 112.4(9)
C23 Si1 C25 99.2(9)
C1 O1 C15 110.1(3)
C7 O3 C6 113.0(3)
C8 O4 Si1 134.2(4)
O2 C1 O1 120.7(4)
O2 C1 C2 130.5(5)
O1 C1 C2 108.7(4)
C1 C2 C14 98.6(3)
C1 C2 C16 103.3(3)
C14 C2 C16 112.7(4)
C1 C2 C3 117.0(3)
C14 C2 C3 109.9(3)
C16 C2 C3 114.3(3)
C17 C3 C4 108.8(4)
C17 C3 C2 109.6(3)
C4 C3 C2 112.6(3)
C17 C3 C11 108.6(3)
C4 C3 C11 107.6(3)
C2 C3 C11 109.5(3)
C5 C4 C3 112.6(4)
C6 C5 C4 113.2(3)
O3 C6 C10 112.2(4)
O3 C6 C5 105.0(4)
C10 C6 C5 114.4(4)
O3 C7 C8 109.8(4)
O3 C7 C18 108.2(4)
C8 C7 C18 115.4(4)
O4 C8 C7 108.5(4)
O4 C8 C9 110.5(4)
C7 C8 C9 112.0(4)
C10 C9 C8 122.0(4)
C9 C10 C6 120.4(4)
C9 C10 C11 125.2(4)
C6 C10 C11 114.4(3)
O5 C11 C10 106.1(3)
O5 C11 C12 106.5(3)
C10 C11 C12 114.2(3)
O5 C11 C3 107.0(3)
C10 C11 C3 108.8(3)
C12 C11 C3 113.8(3)
C11 C12 C13 112.8(3)
C14 C13 C12 107.1(4)
C13 C14 C15 122.1(4)
C13 C14 C2 112.1(4)
C15 C14 C2 101.8(4)
O1 C15 C14 102.4(4)
C19 C18 C20 122.9(6)
C19 C18 C7 121.5(6)
C20 C18 C7 115.6(5)
C22 C21 C22' 123.7(22)
C22 C21 Si1 115.0(15)
C22' C21 Si1 103.4(14)
C24 C23 Si1 106.0(15)
C26 C25 Si1 114.5(17)

loop_
_geom_bond_atom_site_label_1
_geom_bond_atom_site_label_2
_geom_bond_distance
Si1 O4 1.573(4)
Si1 C21 1.806(14)
Si1 C23 1.867(14)
Si1 C25 1.929(14)
O1 C1 1.357(6)
O1 C15 1.464(7)
O2 C1 1.198(6)
O3 C7 1.418(6)
O3 C6 1.431(5)
O4 C8 1.435(7)
O5 C11 1.454(5)
C1 C2 1.525(6)
C2 C14 1.528(6)
C2 C16 1.540(6)
C2 C3 1.564(6)
C3 C17 1.534(6)
C3 C4 1.538(6)
C3 C11 1.572(5)
C4 C5 1.521(7)
C5 C6 1.516(6)
C6 C10 1.508(6)
C7 C8 1.493(7)
C7 C18 1.518(6)
C8 C9 1.494(6)
C9 C10 1.332(6)
C10 C11 1.510(5)
C11 C12 1.543(6)
C12 C13 1.548(6)
C13 C14 1.502(6)
C14 C15 1.507(6)
C18 C19 1.341(10)
C18 C20 1.423(10)
C21 C22 1.57(2)
C21 C22' 1.65(2)
C23 C24 1.54(2)
C25 C26 1.46(2)
